data_7028155
loop_
_publ_author_name
'Casas, Jos\'e S.'
'Casti\~neiras, Alfonso'
'Couce, Maria D.'
'Play\'a, Nuria'
'Russo, Umberto'
'S\'anchez, Agustin'
'Sordo, Jos\'e'
'Varela, Jos\'e Ma'

_publ_section_title
;
 Supramolecular organization in
 catena-poly{diethyl[3-(2-pyridyl)-2-sulfanylpropenoato]tin(IV)} and
 related diorganotin(IV) sulfanylcarboxylato compounds
;
_journal_issue 9
_journal_name_full 'Journal of the Chemical Society, Dalton Transactions'
_journal_page_first 1513
_journal_paper_doi 10.1039/a708202i
_journal_year 1998
_chemical_formula_sum 'C12 H15 N O2 S Sn'
_chemical_formula_weight 356.00
_chemical_name_systematic
; 
 ? 
;
_space_group_IT_number 61
_symmetry_cell_setting orthorhombic
_symmetry_space_group_name_Hall '-P 2ac 2ab'
_symmetry_space_group_name_H-M 'P b c a'
_atom_sites_solution_hydrogens difmap
_atom_sites_solution_primary direct
_atom_sites_solution_secondary difmap
_audit_creation_method SHELXL-97
_cell_angle_alpha 90.00
_cell_angle_beta 90.00
_cell_angle_gamma 90.00
_cell_formula_units_Z 8
_cell_length_a 23.455(4)
_cell_length_b 11.1793(14)
_cell_length_c 10.3097(12)
_cell_measurement_reflns_used 25
_cell_measurement_temperature 293(2)
_cell_measurement_theta_max 12.1
_cell_measurement_theta_min 6.7
_cell_volume 2703.3(7)
_computing_cell_refinement 'CAD4/SDP Software (Enraf Nonius, 1989)'
_computing_data_collection 'CAD4/SDP Software (Enraf Nonius, 1989)'
_computing_data_reduction 'HELENA (Spek, 1997)'
_computing_molecular_graphics 'ZORTEP (Zsolnai, 1997)'
_computing_publication_material 'SHELXL-97 (Sheldrick, 1997)'
_computing_structure_refinement 'SHELXL-97 (Sheldrick, 1997)'
_computing_structure_solution 'SHELXS-97 (Sheldrick, 1990)'
_diffrn_ambient_temperature 293(2)
_diffrn_measurement_device_type 'CAD4 Enraf Nonius'
_diffrn_measurement_method \w/2\q
_diffrn_radiation_monochromator graphite
_diffrn_radiation_source 'fine-focus sealed tube'
_diffrn_radiation_type MoK\a
_diffrn_radiation_wavelength 0.71073
_diffrn_reflns_av_R_equivalents 0.0000
_diffrn_reflns_av_sigmaI/netI 0.0931
_diffrn_reflns_limit_h_max 32
_diffrn_reflns_limit_h_min 0
_diffrn_reflns_limit_k_max 15
_diffrn_reflns_limit_k_min 0
_diffrn_reflns_limit_l_max 0
_diffrn_reflns_limit_l_min -14
_diffrn_reflns_number 3919
_diffrn_reflns_theta_full 29.94
_diffrn_reflns_theta_max 29.94
_diffrn_reflns_theta_min 3.20
_diffrn_standards_decay_% 0
_diffrn_standards_interval_time 120
_diffrn_standards_number 2
_exptl_absorpt_coefficient_mu 2.034
_exptl_absorpt_correction_T_max 0.7501
_exptl_absorpt_correction_T_min 0.5805
_exptl_absorpt_correction_type empirical
_exptl_crystal_colour amber
_exptl_crystal_density_diffrn 1.749
_exptl_crystal_density_method 'not measured'
_exptl_crystal_description prism
_exptl_crystal_F_000 1408
_exptl_crystal_size_max 0.30
_exptl_crystal_size_mid 0.20
_exptl_crystal_size_min 0.15
_refine_diff_density_max 0.789
_refine_diff_density_min -0.755
_refine_diff_density_rms 0.142
_refine_ls_extinction_coef 0.00012(9)
_refine_ls_extinction_expression Fc^*^=kFc[1+0.001xFc^2^\l^3^/sin(2\q)]^-1/4^
_refine_ls_extinction_method SHELXL
_refine_ls_goodness_of_fit_ref 1.008
_refine_ls_hydrogen_treatment isotropically
_refine_ls_matrix_type full
_refine_ls_number_parameters 215
_refine_ls_number_reflns 3919
_refine_ls_number_restraints 0
_refine_ls_restrained_S_all 1.008
_refine_ls_R_factor_all 0.1268
_refine_ls_R_factor_gt 0.0527
_refine_ls_shift/su_max 0.000
_refine_ls_shift/su_mean 0.000
_refine_ls_structure_factor_coef Fsqd
_refine_ls_weighting_details 'w=1/[\s^2^(Fo^2^)+(0.0249P)^2^+1.8627P] where P=(Fo^2^+2Fc^2^)/3'
_refine_ls_weighting_scheme calc
_refine_ls_wR_factor_gt 0.0821
_refine_ls_wR_factor_ref 0.1001
_reflns_number_gt 2173
_reflns_number_total 3919
_reflns_threshold_expression >2sigma(I)
_cod_data_source_file i708202sup1.cif
_cod_data_source_block 95js01
_cod_depositor_comments
;
The following automatic conversions were performed:

'_refine_ls_weighting_scheme' value 'calc
w=1/[\s^2^(Fo^2^)+(0.0249P)^2^+1.8627P] where P=(Fo^2^+2Fc^2^)/3' was
changed to 'calc'. New tag '_refine_ls_weighting_details' was
created. The value of the new tag was set to
'w=1/[\s^2^(Fo^2^)+(0.0249P)^2^+1.8627P] where P=(Fo^2^+2Fc^2^)/3'.

Automatic conversion script
Id: cif_fix_values 3143 2015-03-26 13:38:13Z robertas 
;
_cod_original_cell_volume 2703.3(6)
_cod_original_sg_symbol_H-M 'P 21/b 21/c 21/a'
_cod_database_code 7028155

loop_
_symmetry_equiv_pos_as_xyz
'x, y, z'
'-x+1/2, -y, z+1/2'
'x+1/2, -y+1/2, -z'
'-x, y+1/2, -z+1/2'
'-x, -y, -z'
'x-1/2, y, -z-1/2'
'-x-1/2, y-1/2, z'
'x, -y-1/2, z-1/2'

loop_
_atom_site_label
_atom_site_type_symbol
_atom_site_fract_x
_atom_site_fract_y
_atom_site_fract_z
_atom_site_U_iso_or_equiv
_atom_site_adp_type
_atom_site_occupancy
_atom_site_calc_flag
Sn Sn 0.462523(16) 0.66796(4) 0.18835(3) 0.02996(12) Uani 1 d
S S 0.39957(7) 0.83321(16) 0.23999(13) 0.0398(4) Uani 1 d
O1 O 0.46682(17) 0.7702(4) 0.0033(4) 0.0383(10) Uani 1 d
O2 O 0.43188(18) 0.9098(4) -0.1263(4) 0.0380(10) Uani 1 d
N1 N 0.3051(2) 1.0119(5) 0.2578(5) 0.0494(15) Uani 1 d
C1 C 0.4336(2) 0.8564(5) -0.0176(5) 0.0286(13) Uani 1 d
C2 C 0.3949(2) 0.9008(5) 0.0882(5) 0.0259(12) Uani 1 d
C3 C 0.3598(3) 0.9931(6) 0.0592(6) 0.0343(14) Uani 1 d
C4 C 0.3181(2) 1.0559(5) 0.1390(6) 0.0314(13) Uani 1 d
C5 C 0.2937(3) 1.1579(7) 0.0928(7) 0.0449(16) Uani 1 d
C6 C 0.2565(3) 1.2212(8) 0.1696(9) 0.062(2) Uani 1 d
C7 C 0.2423(3) 1.1790(8) 0.2884(8) 0.062(2) Uani 1 d
C8 C 0.2674(3) 1.0744(8) 0.3283(7) 0.059(2) Uani 1 d
C11 C 0.5507(3) 0.6827(8) 0.2370(7) 0.0422(17) Uani 1 d
C12 C 0.5856(4) 0.7600(10) 0.1497(8) 0.063(2) Uani 1 d
C21 C 0.4286(3) 0.5171(7) 0.0888(6) 0.0457(17) Uani 1 d
C22 C 0.3648(4) 0.5051(12) 0.0985(12) 0.079(3) Uani 1 d
H3 H 0.361(2) 1.017(5) -0.028(5) 0.033(16) Uiso 1 d
H5 H 0.304(2) 1.190(5) 0.019(5) 0.024(15) Uiso 1 d
H6 H 0.235(3) 1.292(6) 0.137(6) 0.07(2) Uiso 1 d
H7 H 0.219(3) 1.228(6) 0.354(6) 0.06(2) Uiso 1 d
H8 H 0.260(2) 1.044(5) 0.405(5) 0.040(19) Uiso 1 d
H11A H 0.552(3) 0.731(8) 0.306(8) 0.10(3) Uiso 1 d
H11B H 0.560(3) 0.612(7) 0.250(8) 0.08(3) Uiso 1 d
H12A H 0.584(3) 0.742(7) 0.063(7) 0.07(2) Uiso 1 d
H12B H 0.628(3) 0.765(8) 0.182(8) 0.10(3) Uiso 1 d
H12C H 0.569(3) 0.841(6) 0.117(7) 0.06(2) Uiso 1 d
H21A H 0.436(3) 0.525(6) -0.006(7) 0.08(2) Uiso 1 d
H21B H 0.451(2) 0.456(5) 0.128(5) 0.032(17) Uiso 1 d
H22A H 0.347(4) 0.507(9) 0.182(9) 0.13(4) Uiso 1 d
H22B H 0.357(3) 0.438(7) 0.049(8) 0.08(3) Uiso 1 d
H22C H 0.344(3) 0.582(7) 0.048(7) 0.07(3) Uiso 1 d

loop_
_atom_site_aniso_label
_atom_site_aniso_U_11
_atom_site_aniso_U_22
_atom_site_aniso_U_33
_atom_site_aniso_U_23
_atom_site_aniso_U_13
_atom_site_aniso_U_12
Sn 0.0301(2) 0.02969(19) 0.03012(17) 0.0008(2) 0.0023(2) 0.0005(2)
S 0.0476(9) 0.0413(9) 0.0304(6) 0.0034(8) 0.0095(7) 0.0145(9)
O1 0.039(2) 0.040(2) 0.0358(19) 0.0055(19) 0.009(2) 0.015(2)
O2 0.050(3) 0.033(2) 0.0304(19) 0.0022(19) 0.006(2) 0.008(2)
N1 0.043(3) 0.053(4) 0.052(3) 0.002(3) 0.011(3) 0.007(3)
C1 0.032(3) 0.029(3) 0.026(2) 0.000(2) 0.001(2) -0.002(3)
C2 0.023(3) 0.024(3) 0.031(3) -0.003(2) 0.001(2) -0.002(2)
C3 0.035(3) 0.034(3) 0.034(3) 0.000(3) -0.002(3) 0.000(3)
C4 0.022(3) 0.033(3) 0.039(3) -0.001(3) -0.003(3) -0.002(3)
C5 0.038(4) 0.047(4) 0.050(4) 0.006(4) 0.008(3) 0.009(4)
C6 0.040(4) 0.061(5) 0.084(6) -0.003(5) -0.001(4) 0.023(4)
C7 0.028(4) 0.082(6) 0.075(5) -0.027(5) 0.000(4) 0.019(4)
C8 0.039(4) 0.092(7) 0.046(4) 0.006(5) 0.008(3) 0.012(4)
C11 0.031(4) 0.052(5) 0.044(3) 0.009(4) -0.005(3) -0.006(4)
C12 0.036(4) 0.093(7) 0.061(5) 0.017(5) -0.004(4) -0.021(5)
C21 0.054(5) 0.046(5) 0.037(3) -0.009(3) -0.001(3) -0.001(4)
C22 0.055(6) 0.086(8) 0.098(8) -0.037(8) -0.006(6) -0.009(6)

loop_
_atom_type_symbol
_atom_type_description
_atom_type_scat_dispersion_real
_atom_type_scat_dispersion_imag
_atom_type_scat_source
Sn Sn -0.6537 1.4246 'International Tables Vol C Tables 4.2.6.8 and 6.1.1.4'
S S 0.1246 0.1234 'International Tables Vol C Tables 4.2.6.8 and 6.1.1.4'
O O 0.0106 0.0060 'International Tables Vol C Tables 4.2.6.8 and 6.1.1.4'
N N 0.0061 0.0033 'International Tables Vol C Tables 4.2.6.8 and 6.1.1.4'
C C 0.0033 0.0016 'International Tables Vol C Tables 4.2.6.8 and 6.1.1.4'
H H 0.0000 0.0000 'International Tables Vol C Tables 4.2.6.8 and 6.1.1.4'

loop_
_geom_angle_atom_site_label_1
_geom_angle_atom_site_label_2
_geom_angle_atom_site_label_3
_geom_angle
_geom_angle_site_symmetry_1
_geom_angle_site_symmetry_3
_geom_angle_publ_flag
C21 Sn C11 122.5(3) . . y
C21 Sn O2 89.1(2) . 8_576 y
C11 Sn O2 98.2(2) . 8_576 y
C21 Sn O1 90.6(2) . . y
C11 Sn O1 96.8(2) . . y
O2 Sn O1 162.51(15) 8_576 . y
C21 Sn S 118.8(2) . . y
C11 Sn S 118.7(3) . . y
O2 Sn S 84.96(12) 8_576 . y
O1 Sn S 79.89(10) . . y
C2 S Sn 99.89(18) . . ?
C1 O1 Sn 120.8(3) . . ?
C1 O2 Sn 124.4(4) . 8_575 ?
C8 N1 C4 116.7(6) . . ?
O1 C1 O2 122.0(5) . . y
O1 C1 C2 120.2(5) . . y
O2 C1 C2 117.8(5) . . y
C3 C2 C1 117.3(5) . . y
C3 C2 S 124.6(4) . . y
C1 C2 S 118.1(4) . . y
C2 C3 C4 130.6(6) . . y
C2 C3 H3 114(3) . . ?
C4 C3 H3 115(3) . . ?
N1 C4 C5 121.7(6) . . y
N1 C4 C3 119.1(6) . . y
C5 C4 C3 119.1(6) . . y
C4 C5 C6 119.7(7) . . ?
C4 C5 H5 122(4) . . ?
C6 C5 H5 118(4) . . ?
C7 C6 C5 119.8(8) . . ?
C7 C6 H6 117(4) . . ?
C5 C6 H6 123(4) . . ?
C6 C7 C8 117.6(7) . . ?
C6 C7 H7 123(4) . . ?
C8 C7 H7 119(4) . . ?
N1 C8 C7 124.3(7) . . ?
N1 C8 H8 114(4) . . ?
C7 C8 H8 121(4) . . ?
C12 C11 Sn 115.8(5) . . ?
C12 C11 H11A 96(5) . . ?
Sn C11 H11A 106(5) . . ?
C12 C11 H11B 120(5) . . ?
Sn C11 H11B 102(5) . . ?
H11A C11 H11B 116(7) . . ?
C11 C12 H12A 116(5) . . ?
C11 C12 H12B 111(5) . . ?
H12A C12 H12B 111(6) . . ?
C11 C12 H12C 119(4) . . ?
H12A C12 H12C 82(5) . . ?
H12B C12 H12C 114(6) . . ?
C22 C21 Sn 114.2(6) . . ?
C22 C21 H21A 104(4) . . ?
Sn C21 H21A 110(4) . . ?
C22 C21 H21B 117(3) . . ?
Sn C21 H21B 99(3) . . ?
H21A C21 H21B 113(5) . . ?
C21 C22 H22A 120(6) . . ?
C21 C22 H22B 103(5) . . ?
H22A C22 H22B 115(8) . . ?
C21 C22 H22C 110(4) . . ?
H22A C22 H22C 102(7) . . ?
H22B C22 H22C 106(6) . . ?

loop_
_geom_bond_atom_site_label_1
_geom_bond_atom_site_label_2
_geom_bond_distance
_geom_bond_site_symmetry_2
_geom_bond_publ_flag
Sn C21 2.128(7) . y
Sn C11 2.134(6) . y
Sn O2 2.219(4) 8_576 y
Sn O1 2.226(4) . y
Sn S 2.4242(16) . y
S C2 1.742(5) . y
O1 C1 1.258(6) . y
O2 C1 1.271(6) . y
O2 Sn 2.219(4) 8_575 y
N1 C8 1.341(9) . ?
N1 C4 1.354(7) . ?
C1 C2 1.503(7) . y
C2 C3 1.354(8) . y
C3 C4 1.459(8) . y
C3 H3 0.94(5) . ?
C4 C5 1.362(8) . ?
C5 C6 1.374(9) . ?
C5 H5 0.88(5) . ?
C6 C7 1.355(11) . ?
C6 H6 1.00(7) . ?
C7 C8 1.372(11) . ?
C7 H7 1.03(6) . ?
C8 H8 0.87(5) . ?
C11 C12 1.493(10) . y
C11 H11A 0.89(8) . ?
C11 H11B 0.83(8) . ?
C12 H12A 0.91(7) . ?
C12 H12B 1.04(8) . ?
C12 H12C 1.05(7) . ?
C21 C22 1.506(11) . y
C21 H21A 1.00(7) . ?
C21 H21B 0.95(5) . ?
C22 H22A 0.96(9) . ?
C22 H22B 0.92(8) . ?
C22 H22C 1.11(7) . ?

loop_
_geom_torsion_atom_site_label_1
_geom_torsion_atom_site_label_2
_geom_torsion_atom_site_label_3
_geom_torsion_atom_site_label_4
_geom_torsion
_geom_torsion_site_symmetry_1
C21 Sn S C2 -76.9(3) .
C11 Sn S C2 100.4(3) .
O2 Sn S C2 -163.0(2) 8_576
O1 Sn S C2 8.2(2) .
C21 Sn O1 C1 109.5(5) .
C11 Sn O1 C1 -127.7(5) .
O2 Sn O1 C1 20.7(8) 8_576
S Sn O1 C1 -9.7(4) .
Sn O1 C1 O2 -174.0(4) .
Sn O1 C1 C2 7.0(7) .
Sn O2 C1 O1 20.9(8) 8_575
Sn O2 C1 C2 -160.1(3) 8_575
O1 C1 C2 C3 -179.5(5) .
O2 C1 C2 C3 1.5(8) .
O1 C1 C2 S 2.3(7) .
O2 C1 C2 S -176.7(4) .
Sn S C2 C3 173.4(5) .
Sn S C2 C1 -8.5(4) .
C1 C2 C3 C4 -179.8(6) .
S C2 C3 C4 -1.7(10) .
C8 N1 C4 C5 -0.6(9) .
C8 N1 C4 C3 178.6(6) .
C2 C3 C4 N1 -8.7(10) .
C2 C3 C4 C5 170.5(6) .
N1 C4 C5 C6 2.5(10) .
C3 C4 C5 C6 -176.7(6) .
C4 C5 C6 C7 -3.0(11) .
C5 C6 C7 C8 1.7(12) .
C4 N1 C8 C7 -0.8(11) .
C6 C7 C8 N1 0.3(13) .
C21 Sn C11 C12 100.6(7) .
O2 Sn C11 C12 -165.3(7) 8_576
O1 Sn C11 C12 5.5(7) .
S Sn C11 C12 -76.6(7) .
C11 Sn C21 C22 162.5(7) .
O2 Sn C21 C22 63.5(7) 8_576
O1 Sn C21 C22 -99.1(7) .
S Sn C21 C22 -20.3(8) .
